data_4333967
loop_
_publ_author_name
'Ameli Dreher'
'Sven Meyer'
'Christian N\"ather'
'Anne Westphal'
'Henning Broda'
'Biprajit Sarkar'
'Wolfgang Kaim'
'Philipp Kurz'
'Felix Tuczek'

_publ_section_title
;
 Reduction and Protonation of Mo(IV) Imido Complexes with depe Coligands:
 Generation and Reactivity of a S=1/2 Mo(III) Alkylnitrene Intermediate
;
_journal_name_full 'Inorganic Chemistry'
_journal_page_first 2335
_journal_page_last 2352
_journal_paper_doi 10.1021/ic301828e
_journal_volume 52
_journal_year 2013
_chemical_formula_sum 'C28 H61 F6 Mo N O7 P4 S2'
_chemical_formula_weight 921.72
_chemical_name_systematic
; 
 ? 
;
_space_group_IT_number 4
_symmetry_cell_setting monoclinic
_symmetry_space_group_name_Hall 'P 2yb'
_symmetry_space_group_name_H-M 'P 1 21 1'
_atom_sites_solution_hydrogens geom
_atom_sites_solution_primary direct
_atom_sites_solution_secondary difmap
_audit_creation_method SHELXL-97
_cell_angle_alpha 90.00
_cell_angle_beta 103.844(6)
_cell_angle_gamma 90.00
_cell_formula_units_Z 2
_cell_length_a 10.5000(6)
_cell_length_b 15.7795(12)
_cell_length_c 12.9565(7)
_cell_measurement_reflns_used 8000
_cell_measurement_temperature 170(2)
_cell_measurement_theta_max 24
_cell_measurement_theta_min 0
_cell_volume 2084.3(2)
_computing_cell_refinement 'STOE IPDS-1 program package'
_computing_data_collection 'STOE IPDS-1 program package'
_computing_data_reduction 'STOE IPDS-1 program package'
_computing_structure_refinement 'SHELXL-97 (Sheldrick, 1997)'
_computing_structure_solution 'SHELXS-97 (Sheldrick, 1990)'
_diffrn_ambient_temperature 170(2)
_diffrn_measured_fraction_theta_full 0.965
_diffrn_measured_fraction_theta_max 0.965
_diffrn_measurement_device_type 'STOE IPDS-1'
_diffrn_measurement_method 'Phi scans'
_diffrn_radiation_monochromator graphite
_diffrn_radiation_source 'fine-focus sealed tube'
_diffrn_radiation_type MoK\a
_diffrn_radiation_wavelength 0.71073
_diffrn_reflns_av_R_equivalents 0.0317
_diffrn_reflns_av_sigmaI/netI 0.0344
_diffrn_reflns_limit_h_max 12
_diffrn_reflns_limit_h_min -12
_diffrn_reflns_limit_k_max 20
_diffrn_reflns_limit_k_min -20
_diffrn_reflns_limit_l_max 16
_diffrn_reflns_limit_l_min -16
_diffrn_reflns_number 20909
_diffrn_reflns_theta_full 27.10
_diffrn_reflns_theta_max 27.10
_diffrn_reflns_theta_min 2.38
_diffrn_standards_decay_% none
_diffrn_standards_interval_time 0
_diffrn_standards_number 0
_exptl_absorpt_coefficient_mu 0.635
_exptl_absorpt_correction_type none
_exptl_crystal_colour pink
_exptl_crystal_density_diffrn 1.469
_exptl_crystal_description block
_exptl_crystal_F_000 960
_exptl_crystal_size_max 0.3
_exptl_crystal_size_mid 0.2
_exptl_crystal_size_min 0.2
_refine_diff_density_max 1.218
_refine_diff_density_min -0.685
_refine_diff_density_rms 0.089
_refine_ls_abs_structure_details 'Flack H D (1983), Acta Cryst. A39, 876-881'
_refine_ls_abs_structure_Flack -0.01(3)
_refine_ls_extinction_coef 0.0112(8)
_refine_ls_extinction_expression Fc^*^=kFc[1+0.001xFc^2^\l^3^/sin(2\q)]^-1/4^
_refine_ls_extinction_method SHELXL
_refine_ls_goodness_of_fit_ref 1.085
_refine_ls_hydrogen_treatment constr
_refine_ls_matrix_type full
_refine_ls_number_parameters 451
_refine_ls_number_reflns 8907
_refine_ls_number_restraints 1
_refine_ls_restrained_S_all 1.085
_refine_ls_R_factor_all 0.0412
_refine_ls_R_factor_gt 0.0374
_refine_ls_shift/su_max 0.001
_refine_ls_shift/su_mean 0.000
_refine_ls_structure_factor_coef Fsqd
_refine_ls_weighting_details 'calc w=1/[\s^2^(Fo^2^)+(0.0413P)^2^+3.4037P] where P=(Fo^2^+2Fc^2^)/3'
_refine_ls_weighting_scheme calc
_refine_ls_wR_factor_gt 0.0918
_refine_ls_wR_factor_ref 0.0934
_reflns_number_gt 8326
_reflns_number_total 8907
_reflns_threshold_expression >2sigma(I)
_cod_data_source_file ic301828e_si_002.cif
_cod_data_source_block felix74
_cod_original_sg_symbol_H-M 'P 21'
_cod_database_code 4333967

loop_
_symmetry_equiv_pos_as_xyz
'x, y, z'
'-x, y+1/2, -z'

loop_
_atom_site_label
_atom_site_type_symbol
_atom_site_fract_x
_atom_site_fract_y
_atom_site_fract_z
_atom_site_U_iso_or_equiv
_atom_site_adp_type
_atom_site_occupancy
_atom_site_symmetry_multiplicity
_atom_site_calc_flag
_atom_site_refinement_flags
_atom_site_disorder_assembly
_atom_site_disorder_group
Mo1 Mo 0.86187(3) 0.517219(18) 0.73684(2) 0.01364(8) Uani 1 1 d . . .
P1 P 0.65661(10) 0.60732(6) 0.70714(8) 0.0170(2) Uani 1 1 d . . .
P2 P 0.70313(10) 0.41571(6) 0.79331(8) 0.0190(2) Uani 1 1 d . . .
C1 C 0.5547(5) 0.5645(3) 0.7928(4) 0.0311(11) Uani 1 1 d . . .
H1A H 0.5951 0.5785 0.8680 0.037 Uiso 1 1 calc R . .
H1B H 0.4665 0.5907 0.7734 0.037 Uiso 1 1 calc R . .
C2 C 0.5423(5) 0.4679(3) 0.7795(5) 0.0328(12) Uani 1 1 d . . .
H2A H 0.4857 0.4548 0.7085 0.039 Uiso 1 1 calc R . .
H2B H 0.4993 0.4447 0.8336 0.039 Uiso 1 1 calc R . .
C3 C 0.6578(5) 0.7210(3) 0.7331(4) 0.0277(10) Uani 1 1 d . . .
H3A H 0.7172 0.7316 0.8037 0.033 Uiso 1 1 calc R . .
H3B H 0.6959 0.7500 0.6797 0.033 Uiso 1 1 calc R . .
C4 C 0.5260(6) 0.7621(3) 0.7314(6) 0.0492(15) Uani 1 1 d . . .
H4A H 0.5387 0.8227 0.7466 0.074 Uiso 1 1 calc R . .
H4B H 0.4878 0.7355 0.7854 0.074 Uiso 1 1 calc R . .
H4C H 0.4668 0.7544 0.6611 0.074 Uiso 1 1 calc R . .
C5 C 0.5490(5) 0.5970(3) 0.5732(3) 0.0302(10) Uani 1 1 d . . .
H5A H 0.5450 0.5365 0.5525 0.036 Uiso 1 1 calc R . .
H5B H 0.4593 0.6146 0.5758 0.036 Uiso 1 1 calc R . .
C6 C 0.5900(6) 0.6474(4) 0.4893(4) 0.0484(14) Uani 1 1 d . . .
H6A H 0.5274 0.6382 0.4209 0.073 Uiso 1 1 calc R . .
H6B H 0.6776 0.6294 0.4843 0.073 Uiso 1 1 calc R . .
H6C H 0.5918 0.7077 0.5077 0.073 Uiso 1 1 calc R . .
C7 C 0.6539(5) 0.3194(3) 0.7141(5) 0.0327(11) Uani 1 1 d . . .
H7A H 0.5795 0.2933 0.7371 0.039 Uiso 1 1 calc R . .
H7B H 0.6215 0.3363 0.6388 0.039 Uiso 1 1 calc R . .
C8 C 0.7581(7) 0.2535(4) 0.7202(7) 0.062(2) Uani 1 1 d . . .
H8A H 0.7221 0.2055 0.6744 0.093 Uiso 1 1 calc R . .
H8B H 0.7882 0.2338 0.7938 0.093 Uiso 1 1 calc R . .
H8C H 0.8320 0.2779 0.6965 0.093 Uiso 1 1 calc R . .
C9 C 0.7416(5) 0.3780(3) 0.9313(4) 0.0360(11) Uani 1 1 d . . .
H9A H 0.8287 0.3503 0.9465 0.043 Uiso 1 1 calc R . .
H9B H 0.7485 0.4278 0.9788 0.043 Uiso 1 1 calc R . .
C10 C 0.6430(6) 0.3158(4) 0.9595(4) 0.0447(13) Uani 1 1 d . . .
H10A H 0.6722 0.2996 1.0344 0.067 Uiso 1 1 calc R . .
H10B H 0.6371 0.2651 0.9148 0.067 Uiso 1 1 calc R . .
H10C H 0.5566 0.3428 0.9471 0.067 Uiso 1 1 calc R . .
P3 P 1.02635(10) 0.62965(6) 0.72183(8) 0.0173(2) Uani 1 1 d . . .
P4 P 1.07354(10) 0.43781(6) 0.80871(8) 0.0177(2) Uani 1 1 d . . .
C11 C 1.1767(4) 0.6035(3) 0.8227(3) 0.0202(8) Uani 1 1 d . . .
H11A H 1.2495 0.6403 0.8133 0.024 Uiso 1 1 calc R . .
H11B H 1.1629 0.6137 0.8946 0.024 Uiso 1 1 calc R . .
C12 C 1.2125(4) 0.5104(3) 0.8117(3) 0.0230(8) Uani 1 1 d . . .
H12A H 1.2861 0.4949 0.8720 0.028 Uiso 1 1 calc R . .
H12B H 1.2426 0.5033 0.7454 0.028 Uiso 1 1 calc R . .
C13 C 0.9971(4) 0.7429(2) 0.7405(3) 0.0240(9) Uani 1 1 d . . .
H13A H 0.9250 0.7620 0.6810 0.029 Uiso 1 1 calc R . .
H13B H 0.9669 0.7495 0.8068 0.029 Uiso 1 1 calc R . .
C14 C 1.1143(6) 0.8009(3) 0.7466(7) 0.061(2) Uani 1 1 d . . .
H14A H 1.0888 0.8596 0.7561 0.092 Uiso 1 1 calc R . .
H14B H 1.1441 0.7963 0.6806 0.092 Uiso 1 1 calc R . .
H14C H 1.1856 0.7842 0.8069 0.092 Uiso 1 1 calc R . .
C15 C 1.0822(5) 0.6256(3) 0.5979(4) 0.0295(9) Uani 1 1 d . . .
H15A H 1.1677 0.6550 0.6096 0.035 Uiso 1 1 calc R . .
H15B H 1.0966 0.5656 0.5815 0.035 Uiso 1 1 calc R . .
C16 C 0.9889(6) 0.6649(4) 0.5022(4) 0.0400(12) Uani 1 1 d . . .
H16A H 1.0264 0.6602 0.4400 0.060 Uiso 1 1 calc R . .
H16B H 0.9756 0.7249 0.5165 0.060 Uiso 1 1 calc R . .
H16C H 0.9046 0.6352 0.4882 0.060 Uiso 1 1 calc R . .
C17 C 1.1033(5) 0.3500(3) 0.7246(4) 0.0293(10) Uani 1 1 d . . .
H17A H 1.0320 0.3081 0.7199 0.035 Uiso 1 1 calc R . .
H17B H 1.0960 0.3725 0.6521 0.035 Uiso 1 1 calc R . .
C18 C 1.2347(5) 0.3030(3) 0.7591(5) 0.0380(12) Uani 1 1 d . . .
H18A H 1.2385 0.2579 0.7079 0.057 Uiso 1 1 calc R . .
H18B H 1.2426 0.2783 0.8297 0.057 Uiso 1 1 calc R . .
H18C H 1.3069 0.3430 0.7615 0.057 Uiso 1 1 calc R . .
C19 C 1.0958(5) 0.3922(3) 0.9429(4) 0.0290(10) Uani 1 1 d . . .
H19A H 1.0444 0.4270 0.9820 0.035 Uiso 1 1 calc R . .
H19B H 1.0563 0.3349 0.9350 0.035 Uiso 1 1 calc R . .
C20 C 1.2351(5) 0.3842(4) 1.0131(4) 0.0400(12) Uani 1 1 d . . .
H20A H 1.2317 0.3586 1.0813 0.060 Uiso 1 1 calc R . .
H20B H 1.2751 0.4405 1.0255 0.060 Uiso 1 1 calc R . .
H20C H 1.2877 0.3484 0.9774 0.060 Uiso 1 1 calc R . .
N1 N 0.8423(4) 0.4799(2) 0.6104(3) 0.0239(7) Uani 1 1 d . . .
C21 C 0.8371(6) 0.4511(4) 0.5026(4) 0.0451(13) Uani 1 1 d . . .
H21A H 0.9205 0.4224 0.5012 0.054 Uiso 1 1 calc R . .
H21B H 0.8277 0.5009 0.4548 0.054 Uiso 1 1 calc R . .
C22 C 0.7282(8) 0.3930(6) 0.4632(6) 0.079(3) Uani 1 1 d . . .
H22A H 0.7287 0.3750 0.3909 0.119 Uiso 1 1 calc R . .
H22B H 0.6452 0.4216 0.4625 0.119 Uiso 1 1 calc R . .
H22C H 0.7376 0.3432 0.5098 0.119 Uiso 1 1 calc R . .
S1 S 0.90405(11) 0.63009(6) 0.98783(7) 0.0226(2) Uani 1 1 d . . .
O1 O 0.9944(5) 0.6973(2) 0.9835(3) 0.0445(10) Uani 1 1 d . . .
O2 O 0.7763(4) 0.6545(3) 0.9977(3) 0.0572(13) Uani 1 1 d . . .
O3 O 0.9017(3) 0.56237(18) 0.9086(2) 0.0221(6) Uani 1 1 d . . .
C31 C 0.9772(6) 0.5777(3) 1.1123(4) 0.0355(11) Uani 1 1 d . . .
F1 F 0.9178(4) 0.5068(3) 1.1256(2) 0.0711(13) Uani 1 1 d . . .
F2 F 1.1026(4) 0.5575(3) 1.1173(3) 0.0647(11) Uani 1 1 d . . .
F3 F 0.9767(4) 0.6288(2) 1.1936(2) 0.0491(8) Uani 1 1 d . . .
S4 S 0.28260(11) 0.40720(7) 0.48699(8) 0.0242(2) Uani 1 1 d . . .
O11 O 0.2769(4) 0.4666(2) 0.5705(3) 0.0372(8) Uani 1 1 d . . .
O12 O 0.1940(4) 0.3370(3) 0.4762(3) 0.0526(11) Uani 1 1 d . . .
O13 O 0.4138(4) 0.3862(3) 0.4801(3) 0.0520(11) Uani 1 1 d . . .
C41 C 0.2193(6) 0.4677(3) 0.3667(4) 0.0370(12) Uani 1 1 d . . .
F11 F 0.2142(4) 0.4224(2) 0.2793(2) 0.0550(10) Uani 1 1 d . . .
F12 F 0.0955(4) 0.4931(3) 0.3602(3) 0.0737(14) Uani 1 1 d . . .
F13 F 0.2888(5) 0.5368(2) 0.3627(3) 0.0770(14) Uani 1 1 d . . .
O21 O 0.5244(4) 0.5116(3) 0.0450(3) 0.0550(10) Uani 1 1 d . B .
C51 C 0.4869(7) 0.5961(4) 0.0633(5) 0.0522(16) Uani 1 1 d . . .
H51A H 0.3904 0.6020 0.0401 0.063 Uiso 0.50 1 calc PR A 1
H51B H 0.5271 0.6365 0.0219 0.063 Uiso 0.50 1 calc PR A 1
H51C H 0.4021 0.6104 0.0140 0.063 Uiso 0.50 1 d PR A 2
H51D H 0.5540 0.6369 0.0520 0.063 Uiso 0.50 1 d PR A 2
C52 C 0.531(2) 0.6151(19) 0.177(2) 0.067(8) Uani 0.50 1 d P B 1
H52A H 0.4647 0.6479 0.2033 0.081 Uiso 0.50 1 calc PR B 1
H52B H 0.6154 0.6464 0.1937 0.081 Uiso 0.50 1 calc PR B 1
C53 C 0.5477(17) 0.5226(13) 0.2254(12) 0.073(4) Uiso 0.50 1 d P B 1
H53A H 0.6195 0.5201 0.2907 0.088 Uiso 0.50 1 calc PR B 1
H53B H 0.4655 0.5025 0.2420 0.088 Uiso 0.50 1 calc PR B 1
C52' C 0.475(2) 0.5998(16) 0.1743(19) 0.051(5) Uani 0.50 1 d P B 2
H52C H 0.3982 0.5681 0.1857 0.061 Uiso 0.50 1 calc PR B 2
H52D H 0.4746 0.6585 0.2011 0.061 Uiso 0.50 1 calc PR B 2
C53' C 0.6186(17) 0.5491(10) 0.2242(13) 0.066(4) Uiso 0.50 1 d P B 2
H53C H 0.6962 0.5813 0.2155 0.080 Uiso 0.50 1 calc PR B 2
H53D H 0.6297 0.5309 0.2989 0.080 Uiso 0.50 1 calc PR B 2
C54 C 0.5789(9) 0.4739(5) 0.1412(6) 0.067(2) Uani 1 1 d . . .
H54A H 0.6753 0.4704 0.1516 0.081 Uiso 0.50 1 calc PR B 1
H54B H 0.5444 0.4156 0.1420 0.081 Uiso 0.50 1 calc PR B 1
H54C H 0.6572 0.4404 0.1369 0.081 Uiso 0.50 1 d PR B 2
H54D H 0.5147 0.4359 0.1624 0.081 Uiso 0.50 1 d PR B 2

loop_
_atom_site_aniso_label
_atom_site_aniso_U_11
_atom_site_aniso_U_22
_atom_site_aniso_U_33
_atom_site_aniso_U_23
_atom_site_aniso_U_13
_atom_site_aniso_U_12
Mo1 0.01366(15) 0.01095(13) 0.01569(13) -0.00010(14) 0.00227(9) 0.00066(13)
P1 0.0140(5) 0.0142(4) 0.0213(5) 0.0011(4) 0.0014(4) 0.0009(3)
P2 0.0184(5) 0.0142(5) 0.0230(5) 0.0021(4) 0.0024(4) -0.0034(4)
C1 0.026(3) 0.032(3) 0.037(3) 0.008(2) 0.012(2) 0.006(2)
C2 0.016(3) 0.028(3) 0.055(3) 0.009(2) 0.009(2) 0.0044(18)
C3 0.029(3) 0.019(2) 0.034(2) -0.0033(18) 0.0049(19) 0.0059(18)
C4 0.042(3) 0.027(3) 0.084(4) -0.009(3) 0.025(3) 0.010(2)
C5 0.026(2) 0.032(2) 0.029(2) -0.0010(18) -0.0001(17) 0.0049(18)
C6 0.056(4) 0.054(4) 0.030(3) 0.002(2) 0.000(2) -0.004(3)
C7 0.029(3) 0.028(3) 0.044(3) -0.011(2) 0.016(2) -0.010(2)
C8 0.051(4) 0.025(3) 0.114(6) -0.027(3) 0.029(4) -0.006(2)
C9 0.037(3) 0.043(3) 0.027(2) 0.008(2) 0.005(2) -0.012(2)
C10 0.049(3) 0.047(3) 0.039(3) 0.011(2) 0.013(2) -0.015(3)
P3 0.0159(5) 0.0132(4) 0.0227(5) 0.0044(4) 0.0046(4) 0.0001(4)
P4 0.0156(5) 0.0134(4) 0.0243(5) 0.0036(4) 0.0049(4) 0.0016(3)
C11 0.013(2) 0.0180(18) 0.030(2) 0.0037(15) 0.0051(15) 0.0002(14)
C12 0.0199(19) 0.0195(19) 0.0299(18) 0.0116(19) 0.0063(13) 0.0024(18)
C13 0.027(2) 0.0136(18) 0.031(2) 0.0034(16) 0.0062(17) -0.0015(16)
C14 0.039(4) 0.020(2) 0.123(6) -0.004(3) 0.014(4) -0.007(2)
C15 0.031(3) 0.027(2) 0.034(2) 0.0075(18) 0.0142(18) 0.0023(18)
C16 0.048(3) 0.043(3) 0.032(2) 0.006(2) 0.014(2) 0.017(2)
C17 0.020(2) 0.026(2) 0.044(3) -0.0077(19) 0.0110(18) 0.0034(17)
C18 0.032(3) 0.023(2) 0.060(3) 0.002(2) 0.012(2) 0.0113(19)
C19 0.029(3) 0.025(2) 0.032(2) 0.0102(18) 0.0053(18) 0.0094(18)
C20 0.030(3) 0.051(3) 0.036(3) 0.019(2) 0.002(2) 0.009(2)
N1 0.025(2) 0.0216(17) 0.0249(17) -0.0008(13) 0.0048(14) 0.0006(14)
C21 0.060(4) 0.045(3) 0.031(3) -0.011(2) 0.013(2) -0.007(3)
C22 0.082(6) 0.102(6) 0.058(4) -0.046(4) 0.025(4) -0.041(5)
S1 0.0287(6) 0.0209(5) 0.0174(4) -0.0010(4) 0.0041(4) 0.0035(4)
O1 0.075(3) 0.0241(18) 0.0378(19) -0.0040(15) 0.0189(18) -0.0188(17)
O2 0.042(2) 0.090(3) 0.037(2) -0.016(2) 0.0036(17) 0.033(2)
O3 0.0295(17) 0.0201(14) 0.0147(13) -0.0027(10) 0.0014(11) -0.0004(12)
C31 0.052(3) 0.027(2) 0.023(2) -0.0013(18) 0.000(2) -0.003(2)
F1 0.128(3) 0.046(2) 0.0305(14) 0.0100(16) 0.0023(17) -0.041(2)
F2 0.058(2) 0.069(2) 0.049(2) -0.0071(17) -0.0222(17) 0.0245(19)
F3 0.079(2) 0.0436(18) 0.0184(12) -0.0080(12) 0.0002(13) -0.0068(16)
S4 0.0283(6) 0.0210(5) 0.0213(5) -0.0029(4) 0.0020(4) -0.0018(4)
O11 0.045(2) 0.040(2) 0.0240(16) -0.0116(14) 0.0033(14) 0.0004(16)
O12 0.069(3) 0.045(2) 0.0355(19) 0.0030(17) -0.0035(18) -0.033(2)
O13 0.040(2) 0.064(3) 0.050(2) -0.008(2) 0.0067(18) 0.028(2)
C41 0.051(3) 0.029(3) 0.028(2) 0.0015(19) 0.004(2) 0.005(2)
F11 0.089(3) 0.052(2) 0.0206(14) -0.0012(13) 0.0076(15) 0.0073(19)
F12 0.063(3) 0.094(4) 0.052(2) 0.007(2) -0.0086(17) 0.042(2)
F13 0.126(4) 0.038(2) 0.061(2) 0.0170(17) 0.009(2) -0.022(2)
O21 0.085(3) 0.036(2) 0.0467(19) -0.006(2) 0.0197(19) 0.006(2)
C51 0.076(5) 0.038(3) 0.043(3) -0.007(2) 0.013(3) 0.009(3)
C52 0.068(16) 0.070(15) 0.046(9) -0.018(9) -0.022(12) 0.021(12)
C52' 0.065(15) 0.045(10) 0.043(9) 0.004(7) 0.013(11) 0.019(10)
C54 0.093(6) 0.055(4) 0.057(4) 0.010(3) 0.023(4) 0.016(4)

loop_
_atom_type_symbol
_atom_type_description
_atom_type_scat_dispersion_real
_atom_type_scat_dispersion_imag
_atom_type_scat_source
C C 0.0033 0.0016 'International Tables Vol C Tables 4.2.6.8 and 6.1.1.4'
H H 0.0000 0.0000 'International Tables Vol C Tables 4.2.6.8 and 6.1.1.4'
N N 0.0061 0.0033 'International Tables Vol C Tables 4.2.6.8 and 6.1.1.4'
O O 0.0106 0.0060 'International Tables Vol C Tables 4.2.6.8 and 6.1.1.4'
F F 0.0171 0.0103 'International Tables Vol C Tables 4.2.6.8 and 6.1.1.4'
P P 0.1023 0.0942 'International Tables Vol C Tables 4.2.6.8 and 6.1.1.4'
Mo Mo -1.6832 0.6857 'International Tables Vol C Tables 4.2.6.8 and 6.1.1.4'
S S 0.1246 0.1234 'International Tables Vol C Tables 4.2.6.8 and 6.1.1.4'

loop_
_geom_angle_atom_site_label_1
_geom_angle_atom_site_label_2
_geom_angle_atom_site_label_3
_geom_angle
N1 Mo1 O3 176.03(16)
N1 Mo1 P3 95.51(13)
O3 Mo1 P3 83.46(8)
N1 Mo1 P4 94.35(13)
O3 Mo1 P4 81.70(8)
P3 Mo1 P4 79.55(3)
N1 Mo1 P1 98.35(13)
O3 Mo1 P1 85.60(8)
P3 Mo1 P1 99.63(3)
P4 Mo1 P1 167.29(3)
N1 Mo1 P2 97.04(13)
O3 Mo1 P2 84.01(8)
P3 Mo1 P2 167.45(3)
P4 Mo1 P2 99.26(3)
P1 Mo1 P2 78.74(3)
C3 P1 C5 103.7(2)
C3 P1 C1 103.2(2)
C5 P1 C1 102.8(3)
C3 P1 Mo1 123.76(17)
C5 P1 Mo1 113.72(16)
C1 P1 Mo1 107.35(16)
C9 P2 C7 104.1(3)
C9 P2 C2 102.8(3)
C7 P2 C2 100.7(3)
C9 P2 Mo1 118.56(16)
C7 P2 Mo1 118.46(17)
C2 P2 Mo1 109.77(16)
C2 C1 P1 110.0(4)
C1 C2 P2 112.3(4)
C4 C3 P1 116.7(4)
C6 C5 P1 114.9(4)
C8 C7 P2 116.1(4)
C10 C9 P2 115.8(4)
C15 P3 C13 104.3(2)
C15 P3 C11 102.4(2)
C13 P3 C11 105.4(2)
C15 P3 Mo1 114.31(16)
C13 P3 Mo1 122.40(15)
C11 P3 Mo1 105.99(13)
C17 P4 C19 105.3(2)
C17 P4 C12 103.6(2)
C19 P4 C12 107.5(2)
C17 P4 Mo1 114.52(16)
C19 P4 Mo1 116.28(15)
C12 P4 Mo1 108.70(14)
C12 C11 P3 109.7(3)
C11 C12 P4 112.8(3)
C14 C13 P3 115.7(4)
C16 C15 P3 115.0(3)
C18 C17 P4 117.4(3)
C20 C19 P4 118.6(3)
C21 N1 Mo1 174.9(4)
N1 C21 C22 112.2(5)
O2 S1 O1 116.6(3)
O2 S1 O3 113.3(2)
O1 S1 O3 114.1(2)
O2 S1 C31 104.5(3)
O1 S1 C31 103.2(2)
O3 S1 C31 102.8(2)
S1 O3 Mo1 150.87(18)
F1 C31 F3 108.7(4)
F1 C31 F2 106.5(5)
F3 C31 F2 107.2(4)
F1 C31 S1 113.1(4)
F3 C31 S1 110.4(3)
F2 C31 S1 110.7(4)
O12 S4 O13 115.2(3)
O12 S4 O11 115.7(3)
O13 S4 O11 114.0(2)
O12 S4 C41 103.2(2)
O13 S4 C41 103.1(3)
O11 S4 C41 103.3(2)
F13 C41 F11 108.7(5)
F13 C41 F12 106.7(5)
F11 C41 F12 105.4(4)
F13 C41 S4 112.1(4)
F11 C41 S4 112.4(4)
F12 C41 S4 111.1(4)
C54 O21 C51 108.9(5)
O21 C51 C52 108.9(13)
O21 C51 C52' 106.9(11)
C52 C51 C52' 24.7(11)
C51 C52 C53 100.7(18)
C54 C53 C52 102.6(15)
C51 C52' C53' 94.5(15)
C54 C53' C52' 91.7(12)
O21 C54 C53 109.7(9)
O21 C54 C53' 106.0(8)
C53 C54 C53' 32.4(8)

loop_
_geom_bond_atom_site_label_1
_geom_bond_atom_site_label_2
_geom_bond_distance
Mo1 N1 1.707(4)
Mo1 O3 2.278(3)
Mo1 P3 2.5157(10)
Mo1 P4 2.5271(11)
Mo1 P1 2.5334(10)
Mo1 P2 2.5422(10)
P1 C3 1.825(5)
P1 C5 1.837(4)
P1 C1 1.844(5)
P2 C9 1.836(5)
P2 C7 1.837(5)
P2 C2 1.849(5)
C1 C2 1.537(6)
C3 C4 1.523(7)
C5 C6 1.490(7)
C7 C8 1.498(8)
C9 C10 1.533(7)
P3 C15 1.838(4)
P3 C13 1.839(4)
P3 C11 1.839(4)
P4 C17 1.835(4)
P4 C19 1.845(4)
P4 C12 1.848(4)
C11 C12 1.532(6)
C13 C14 1.521(7)
C15 C16 1.517(7)
C17 C18 1.536(6)
C19 C20 1.531(7)
N1 C21 1.457(6)
C21 C22 1.459(9)
S1 O2 1.431(4)
S1 O1 1.432(4)
S1 O3 1.478(3)
S1 C31 1.811(5)
C31 F1 1.312(6)
C31 F3 1.327(6)
C31 F2 1.341(7)
S4 O12 1.431(4)
S4 O13 1.440(4)
S4 O11 1.443(3)
S4 C41 1.813(5)
C41 F13 1.319(7)
C41 F11 1.329(6)
C41 F12 1.343(7)
O21 C54 1.376(8)
O21 C51 1.426(7)
C51 C52 1.47(3)
C51 C52' 1.47(3)
C52 C53 1.58(4)
C53 C54 1.436(17)
C52' C53' 1.69(3)
C53' C54 1.588(18)
